data_4346113
loop_
_publ_author_name
'Knorr, Michael'
'Bonnot, Antoine'
'Lapprand, Antony'
'Khatyr, Abderrahim'
'Strohmann, Carsten'
'Kubicki, Marek M.'
'Rousselin, Yoann'
'Harvey, Pierre D.'

_publ_section_title
;
 Reactivity of CuI and CuBr toward dialkyl sulfides RSR: from discrete
 molecular Cu4I4S4 and Cu8I8S6 clusters to luminescent copper(I)
 coordination polymers.
;
_journal_issue 8
_journal_name_full 'Inorganic chemistry'
_journal_page_first 4076
_journal_page_last 4093
_journal_paper_doi 10.1021/acs.inorgchem.5b00327
_journal_volume 54
_journal_year 2015
_chemical_formula_moiety 'C12 H30 Cu4 I4 S3'
_chemical_formula_sum 'C12 H30 Cu4 I4 S3'
_chemical_formula_weight 1032.30
_space_group_IT_number 14
_space_group_name_Hall '-P 2ybc'
_space_group_name_H-M_alt 'P 1 21/c 1'
_symmetry_cell_setting monoclinic
_symmetry_space_group_name_Hall '-P 2ybc'
_symmetry_space_group_name_H-M 'P 1 21/c 1'
_atom_sites_solution_hydrogens geom
_atom_sites_solution_primary direct
_atom_sites_solution_secondary difmap
_audit_creation_method SHELXL-97
_cell_angle_alpha 90.00
_cell_angle_beta 129.416(2)
_cell_angle_gamma 90.00
_cell_formula_units_Z 4
_cell_length_a 14.3396(4)
_cell_length_b 11.2307(4)
_cell_length_c 21.7881(6)
_cell_measurement_reflns_used 9988
_cell_measurement_temperature 235(2)
_cell_measurement_theta_max 30.5052
_cell_measurement_theta_min 2.5825
_cell_volume 2710.77(16)
_computing_cell_refinement 'SAINT V7.68A integration software'
_computing_data_collection 'Bruker APEX2 software'
_computing_data_reduction 'SORTAV (Blessing, 1995)'
_computing_molecular_graphics 'ORTEP3 (Farrugia,1997)'
_computing_publication_material 'WinGX publication routines (Farrugia, 1999)'
_computing_structure_refinement 'SHELXL-97 (Sheldrick, 1997)'
_computing_structure_solution 'SIR92 (Altomare et al., 1993)'
_diffrn_ambient_temperature 235(2)
_diffrn_detector_area_resol_mean 9
_diffrn_measured_fraction_theta_full 0.989
_diffrn_measured_fraction_theta_max 0.989
_diffrn_measurement_device_type 'Bruker APEX-II'
_diffrn_measurement_method '\f or \w oscillation scans'
_diffrn_radiation_monochromator graphite
_diffrn_radiation_source 'fine-focus sealed tube'
_diffrn_radiation_type MoK\a
_diffrn_radiation_wavelength 0.71073
_diffrn_reflns_av_R_equivalents 0.0625
_diffrn_reflns_av_sigmaI/netI 0.0527
_diffrn_reflns_limit_h_max 21
_diffrn_reflns_limit_h_min -21
_diffrn_reflns_limit_k_max 17
_diffrn_reflns_limit_k_min -17
_diffrn_reflns_limit_l_max 33
_diffrn_reflns_limit_l_min -32
_diffrn_reflns_number 46746
_diffrn_reflns_theta_full 32.92
_diffrn_reflns_theta_max 32.92
_diffrn_reflns_theta_min 2.30
_exptl_absorpt_coefficient_mu 7.879
_exptl_absorpt_correction_T_max 0.747
_exptl_absorpt_correction_T_min 0.325
_exptl_absorpt_correction_type multi-scan
_exptl_absorpt_process_details
;
SADABS-2008/1 - Bruker AXS area detector scaling and absorption correction
;
_exptl_crystal_colour colourless
_exptl_crystal_density_diffrn 2.529
_exptl_crystal_density_method 'not measured'
_exptl_crystal_description prism
_exptl_crystal_F_000 1912
_exptl_crystal_size_max 0.37
_exptl_crystal_size_mid 0.20
_exptl_crystal_size_min 0.15
_refine_diff_density_max 2.659
_refine_diff_density_min -1.346
_refine_diff_density_rms 0.209
_refine_ls_extinction_method none
_refine_ls_goodness_of_fit_ref 1.066
_refine_ls_hydrogen_treatment noref
_refine_ls_matrix_type full
_refine_ls_number_constraints 0
_refine_ls_number_parameters 214
_refine_ls_number_reflns 10035
_refine_ls_number_restraints 0
_refine_ls_restrained_S_all 1.066
_refine_ls_R_factor_all 0.0852
_refine_ls_R_factor_gt 0.0458
_refine_ls_shift/su_max 0.009
_refine_ls_shift/su_mean 0.000
_refine_ls_structure_factor_coef Fsqd
_refine_ls_weighting_details 'calc w=1/[\s^2^(Fo^2^)+(0.0430P)^2^+10.3836P] where P=(Fo^2^+2Fc^2^)/3'
_refine_ls_weighting_scheme calc
_refine_ls_wR_factor_gt 0.1008
_refine_ls_wR_factor_ref 0.1244
_reflns_number_gt 6669
_reflns_number_total 10035
_reflns_threshold_expression >2sigma(I)
_cod_data_source_file ic5b00327_si_001.cif
_cod_data_source_block 11mk2911_235k_0m_compound_5
_cod_original_sg_symbol_H-M 'P 21/c'
_cod_database_code 4346113
_exptl_absorpt_sadabs_rint_before 0.111
_exptl_absorpt_sadabs_rint_after 0.069
_exptl_absorpt_sadabs_max_resol 0.100
_exptl_absorpt_sadabs_threshold 1.500
_exptl_absorpt_sadabs_restraint_esd 0.005
_exptl_absorpt_sadabs_lambda/2_factor 0.002
_exptl_absorpt_sadabs_max_odd_harmonic 3
_exptl_absorpt_sadabs_max_even_harmonic 6
_exptl_absorpt_sadabs_input_reflns 48336
_exptl_absorpt_sadabs_corrected_reflns 48021

loop_
_symmetry_equiv_pos_as_xyz
'x, y, z'
'-x, y+1/2, -z+1/2'
'-x, -y, -z'
'x, -y-1/2, z-1/2'

loop_
_atom_site_label
_atom_site_type_symbol
_atom_site_fract_x
_atom_site_fract_y
_atom_site_fract_z
_atom_site_U_iso_or_equiv
_atom_site_adp_type
_atom_site_occupancy
_atom_site_symmetry_multiplicity
_atom_site_calc_flag
_atom_site_refinement_flags
C1 C 0.2395(7) -0.7032(6) -0.1306(4) 0.0448(15) Uani 1 1 d .
H1 H 0.2064 -0.7209 -0.1043 0.067 Uiso 1 1 calc R
H2 H 0.3189 -0.6680 -0.0929 0.067 Uiso 1 1 calc R
H3 H 0.2459 -0.7762 -0.1516 0.067 Uiso 1 1 calc R
C2 C 0.2113(5) -0.5895(6) -0.2564(4) 0.0348(12) Uani 1 1 d .
H9 H 0.2148 -0.6689 -0.2735 0.042 Uiso 1 1 calc R
H10 H 0.1599 -0.5396 -0.3040 0.042 Uiso 1 1 calc R
C3 C 0.3379(6) -0.5370(6) -0.2025(4) 0.0397(13) Uani 1 1 d .
H4 H 0.3929 -0.5924 -0.1589 0.048 Uiso 1 1 calc R
H5 H 0.3373 -0.4623 -0.1794 0.048 Uiso 1 1 calc R
C4 C 0.3827(8) -0.5133(8) -0.2490(5) 0.062(2) Uani 1 1 d .
H6 H 0.3288 -0.4575 -0.2916 0.093 Uiso 1 1 calc R
H7 H 0.3842 -0.5875 -0.2712 0.093 Uiso 1 1 calc R
H8 H 0.4634 -0.4800 -0.2136 0.093 Uiso 1 1 calc R
C5 C 0.4019(7) -0.0083(6) -0.1417(5) 0.0490(17) Uani 1 1 d .
H16 H 0.3403 -0.0397 -0.1954 0.059 Uiso 1 1 calc R
H17 H 0.3632 0.0521 -0.1321 0.059 Uiso 1 1 calc R
C6 C 0.4974(8) 0.0506(9) -0.1391(6) 0.069(2) Uani 1 1 d .
H14 H 0.5338 -0.0087 -0.1512 0.082 Uiso 1 1 calc R
H15 H 0.5607 0.0797 -0.0851 0.082 Uiso 1 1 calc R
C7 C 0.4520(10) 0.1529(8) -0.1962(7) 0.077(3) Uani 1 1 d .
H11 H 0.5166 0.1821 -0.1951 0.116 Uiso 1 1 calc R
H12 H 0.4247 0.2164 -0.1807 0.116 Uiso 1 1 calc R
H13 H 0.3853 0.1263 -0.2494 0.116 Uiso 1 1 calc R
C8 C 0.5027(8) -0.2361(7) -0.1065(6) 0.066(2) Uani 1 1 d .
H18 H 0.5728 -0.2055 -0.0987 0.100 Uiso 1 1 calc R
H19 H 0.4382 -0.2506 -0.1626 0.100 Uiso 1 1 calc R
H20 H 0.5236 -0.3099 -0.0772 0.100 Uiso 1 1 calc R
C9 C 0.0285(7) -0.2996(7) 0.0276(4) 0.0515(18) Uani 1 1 d .
H21 H -0.0091 -0.3630 -0.0124 0.062 Uiso 1 1 calc R
H27 H 0.0292 -0.3248 0.0709 0.062 Uiso 1 1 calc R
C10 C -0.0437(9) -0.1876(9) -0.0089(6) 0.069(2) Uani 1 1 d .
H22 H -0.0369 -0.1578 -0.0482 0.083 Uiso 1 1 calc R
H26 H -0.0109 -0.1268 0.0324 0.083 Uiso 1 1 calc R
C11 C -0.1764(10) -0.2085(11) -0.0491(7) 0.091(4) Uani 1 1 d .
H23 H -0.1828 -0.2468 -0.0120 0.137 Uiso 1 1 calc R
H24 H -0.2123 -0.2593 -0.0951 0.137 Uiso 1 1 calc R
H25 H -0.2186 -0.1329 -0.0657 0.137 Uiso 1 1 calc R
C12 C 0.2424(11) -0.4198(11) 0.1109(6) 0.092(4) Uani 1 1 d .
H28 H 0.2312 -0.4340 0.1497 0.139 Uiso 1 1 calc R
H29 H 0.3279 -0.4213 0.1370 0.139 Uiso 1 1 calc R
H30 H 0.2013 -0.4813 0.0705 0.139 Uiso 1 1 calc R
Cu1 Cu 0.16952(8) -0.27570(8) -0.04539(5) 0.04027(18) Uani 1 1 d .
Cu2 Cu 0.27833(7) -0.20512(8) -0.10457(5) 0.04269(19) Uani 1 1 d .
Cu3 Cu 0.15082(7) -0.41404(7) -0.16139(4) 0.03311(16) Uani 1 1 d .
Cu4 Cu 0.03610(7) -0.20108(7) -0.19683(4) 0.03525(16) Uani 1 1 d .
I1 I -0.03503(3) -0.39603(3) -0.16310(2) 0.03145(9) Uani 1 1 d .
I2 I 0.35656(4) -0.40054(4) -0.01167(2) 0.03796(10) Uani 1 1 d .
I3 I 0.13317(4) -0.26123(3) -0.26226(2) 0.03346(9) Uani 1 1 d .
I4 I 0.16754(4) -0.04490(4) -0.08108(2) 0.03865(10) Uani 1 1 d .
S1 S 0.14264(12) -0.60136(12) -0.21006(8) 0.0272(2) Uani 1 1 d .
S2 S 0.45352(16) -0.12876(17) -0.07106(11) 0.0455(4) Uani 1 1 d .
S3 S 0.18088(18) -0.27673(19) 0.06538(10) 0.0496(4) Uani 1 1 d .

loop_
_atom_site_aniso_label
_atom_site_aniso_U_11
_atom_site_aniso_U_22
_atom_site_aniso_U_33
_atom_site_aniso_U_23
_atom_site_aniso_U_13
_atom_site_aniso_U_12
C1 0.055(4) 0.039(3) 0.039(3) 0.012(3) 0.029(3) 0.010(3)
C2 0.032(3) 0.044(3) 0.033(3) -0.006(2) 0.022(2) 0.000(2)
C3 0.031(3) 0.042(3) 0.045(3) -0.002(3) 0.023(3) -0.003(2)
C4 0.056(5) 0.074(6) 0.077(6) 0.001(5) 0.052(5) -0.010(4)
C5 0.045(4) 0.042(4) 0.066(5) 0.009(3) 0.038(4) 0.009(3)
C6 0.051(5) 0.083(6) 0.073(6) 0.016(5) 0.040(5) 0.000(4)
C7 0.099(8) 0.047(5) 0.118(9) 0.022(5) 0.084(7) 0.017(5)
C8 0.062(5) 0.043(4) 0.111(8) 0.000(4) 0.063(6) 0.001(4)
C9 0.057(5) 0.073(5) 0.038(4) -0.007(3) 0.037(4) -0.004(4)
C10 0.080(7) 0.078(6) 0.066(6) -0.004(5) 0.055(5) 0.011(5)
C11 0.070(7) 0.122(10) 0.090(8) -0.013(7) 0.055(6) 0.016(6)
C12 0.088(8) 0.134(10) 0.076(7) 0.060(7) 0.061(6) 0.044(7)
Cu1 0.0440(5) 0.0484(4) 0.0348(4) 0.0040(3) 0.0280(4) 0.0036(3)
Cu2 0.0355(4) 0.0489(5) 0.0475(5) -0.0011(4) 0.0282(4) -0.0016(3)
Cu3 0.0367(4) 0.0326(4) 0.0316(3) -0.0007(3) 0.0224(3) 0.0029(3)
Cu4 0.0294(4) 0.0389(4) 0.0346(4) 0.0032(3) 0.0190(3) 0.0054(3)
I1 0.03251(19) 0.03216(18) 0.03497(19) 0.00016(14) 0.02391(16) -0.00185(14)
I2 0.02984(19) 0.0452(2) 0.02581(17) 0.00182(15) 0.01157(15) 0.00794(16)
I3 0.0398(2) 0.03665(19) 0.03010(18) 0.00494(14) 0.02509(17) 0.00463(15)
I4 0.0419(2) 0.03096(19) 0.0413(2) -0.00624(15) 0.02558(19) -0.00122(15)
S1 0.0244(6) 0.0286(6) 0.0267(6) -0.0016(5) 0.0153(5) 0.0000(5)
S2 0.0341(8) 0.0523(10) 0.0461(9) -0.0026(7) 0.0236(7) -0.0051(7)
S3 0.0491(10) 0.0687(12) 0.0321(8) -0.0005(8) 0.0264(8) -0.0023(9)

loop_
_atom_type_symbol
_atom_type_description
_atom_type_scat_dispersion_real
_atom_type_scat_dispersion_imag
_atom_type_scat_source
C C 0.0033 0.0016 'International Tables Vol C Tables 4.2.6.8 and 6.1.1.4'
H H 0.0000 0.0000 'International Tables Vol C Tables 4.2.6.8 and 6.1.1.4'
Cu Cu 0.3201 1.2651 'International Tables Vol C Tables 4.2.6.8 and 6.1.1.4'
I I -0.4742 1.8119 'International Tables Vol C Tables 4.2.6.8 and 6.1.1.4'
S S 0.1246 0.1234 'International Tables Vol C Tables 4.2.6.8 and 6.1.1.4'

loop_
_geom_angle_atom_site_label_1
_geom_angle_atom_site_label_2
_geom_angle_atom_site_label_3
_geom_angle
_geom_angle_site_symmetry_1
_geom_angle_site_symmetry_3
S1 C1 H1 109.5 . .
S1 C1 H2 109.5 . .
H1 C1 H2 109.5 . .
S1 C1 H3 109.5 . .
H1 C1 H3 109.5 . .
H2 C1 H3 109.5 . .
C3 C2 S1 113.7(4) . .
C3 C2 H9 108.8 . .
S1 C2 H9 108.8 . .
C3 C2 H10 108.8 . .
S1 C2 H10 108.8 . .
H9 C2 H10 107.7 . .
C2 C3 C4 110.7(6) . .
C2 C3 H4 109.5 . .
C4 C3 H4 109.5 . .
C2 C3 H5 109.5 . .
C4 C3 H5 109.5 . .
H4 C3 H5 108.1 . .
C3 C4 H6 109.5 . .
C3 C4 H7 109.5 . .
H6 C4 H7 109.5 . .
C3 C4 H8 109.5 . .
H6 C4 H8 109.5 . .
H7 C4 H8 109.5 . .
C6 C5 S2 115.4(6) . .
C6 C5 H16 108.4 . .
S2 C5 H16 108.4 . .
C6 C5 H17 108.4 . .
S2 C5 H17 108.4 . .
H16 C5 H17 107.5 . .
C5 C6 C7 113.8(8) . .
C5 C6 H14 108.8 . .
C7 C6 H14 108.8 . .
C5 C6 H15 108.8 . .
C7 C6 H15 108.8 . .
H14 C6 H15 107.7 . .
C6 C7 H11 109.5 . .
C6 C7 H12 109.5 . .
H11 C7 H12 109.5 . .
C6 C7 H13 109.5 . .
H11 C7 H13 109.5 . .
H12 C7 H13 109.5 . .
S2 C8 H18 109.5 . .
S2 C8 H19 109.5 . .
H18 C8 H19 109.5 . .
S2 C8 H20 109.5 . .
H18 C8 H20 109.5 . .
H19 C8 H20 109.5 . .
C10 C9 S3 110.7(6) . .
C10 C9 H21 109.5 . .
S3 C9 H21 109.5 . .
C10 C9 H27 109.5 . .
S3 C9 H27 109.5 . .
H21 C9 H27 108.1 . .
C9 C10 C11 111.4(9) . .
C9 C10 H22 109.3 . .
C11 C10 H22 109.3 . .
C9 C10 H26 109.3 . .
C11 C10 H26 109.3 . .
H22 C10 H26 108.0 . .
C10 C11 H23 109.5 . .
C10 C11 H24 109.5 . .
H23 C11 H24 109.5 . .
C10 C11 H25 109.5 . .
H23 C11 H25 109.5 . .
H24 C11 H25 109.5 . .
S3 C12 H28 109.5 . .
S3 C12 H29 109.5 . .
H28 C12 H29 109.5 . .
S3 C12 H30 109.5 . .
H28 C12 H30 109.5 . .
H29 C12 H30 109.5 . .
S3 Cu1 I2 108.41(6) . .
S3 Cu1 Cu4 143.65(6) . .
I2 Cu1 Cu4 107.92(3) . .
S3 Cu1 Cu2 145.18(6) . .
I2 Cu1 Cu2 60.23(3) . .
Cu4 Cu1 Cu2 59.93(3) . .
S3 Cu1 I4 106.62(6) . .
I2 Cu1 I4 113.97(3) . .
Cu4 Cu1 I4 58.57(3) . .
Cu2 Cu1 I4 58.94(3) . .
S3 Cu1 I1 107.43(6) . .
I2 Cu1 I1 106.83(3) . .
Cu4 Cu1 I1 59.92(3) . .
Cu2 Cu1 I1 107.39(3) . .
I4 Cu1 I1 113.32(3) . .
S3 Cu1 Cu3 146.38(6) . .
I2 Cu1 Cu3 57.94(2) . .
Cu4 Cu1 Cu3 59.03(3) . .
Cu2 Cu1 Cu3 59.35(3) . .
I4 Cu1 Cu3 106.97(3) . .
I1 Cu1 Cu3 56.87(2) . .
S2 Cu2 I4 110.73(6) . .
S2 Cu2 Cu4 149.97(6) . .
I4 Cu2 Cu4 59.09(3) . .
S2 Cu2 Cu1 143.84(6) . .
I4 Cu2 Cu1 60.59(3) . .
Cu4 Cu2 Cu1 59.87(3) . .
S2 Cu2 I2 102.46(6) . .
I4 Cu2 I2 114.89(3) . .
Cu4 Cu2 I2 107.37(3) . .
Cu1 Cu2 I2 59.60(3) . .
S2 Cu2 I3 107.04(6) . .
I4 Cu2 I3 109.12(3) . .
Cu4 Cu2 I3 58.18(3) . .
Cu1 Cu2 I3 108.87(3) . .
I2 Cu2 I3 112.20(3) . .
S2 Cu2 Cu3 138.29(6) . .
I4 Cu2 Cu3 110.98(3) . .
Cu4 Cu2 Cu3 60.16(3) . .
Cu1 Cu2 Cu3 62.73(3) . .
I2 Cu2 Cu3 58.87(3) . .
I3 Cu2 Cu3 58.45(2) . .
S1 Cu3 I1 107.68(4) . .
S1 Cu3 I3 104.78(4) . .
I1 Cu3 I3 111.75(3) . .
S1 Cu3 I2 107.75(4) . .
I1 Cu3 I2 109.49(3) . .
I3 Cu3 I2 114.98(3) . .
S1 Cu3 Cu4 145.01(5) . .
I1 Cu3 Cu4 60.50(2) . .
I3 Cu3 Cu4 58.51(2) . .
I2 Cu3 Cu4 107.23(3) . .
S1 Cu3 Cu2 143.79(5) . .
I1 Cu3 Cu2 108.52(3) . .
I3 Cu3 Cu2 60.59(3) . .
I2 Cu3 Cu2 59.82(3) . .
Cu4 Cu3 Cu2 59.03(3) . .
S1 Cu3 Cu1 148.49(5) . .
I1 Cu3 Cu1 59.65(2) . .
I3 Cu3 Cu1 106.73(3) . .
I2 Cu3 Cu1 58.25(2) . .
Cu4 Cu3 Cu1 57.90(3) . .
Cu2 Cu3 Cu1 57.91(3) . .
S1 Cu4 I3 108.77(4) 2_554 .
S1 Cu4 I4 103.78(4) 2_554 .
I3 Cu4 I4 112.68(3) . .
S1 Cu4 Cu1 139.19(5) 2_554 .
I3 Cu4 Cu1 112.03(3) . .
I4 Cu4 Cu1 60.94(3) . .
S1 Cu4 Cu2 148.25(5) 2_554 .
I3 Cu4 Cu2 61.65(3) . .
I4 Cu4 Cu2 59.80(3) . .
Cu1 Cu4 Cu2 60.20(3) . .
S1 Cu4 I1 103.38(4) 2_554 .
I3 Cu4 I1 111.04(3) . .
I4 Cu4 I1 116.25(3) . .
Cu1 Cu4 I1 60.79(3) . .
Cu2 Cu4 I1 108.29(3) . .
S1 Cu4 Cu3 143.98(5) 2_554 .
I3 Cu4 Cu3 59.77(2) . .
I4 Cu4 Cu3 112.14(3) . .
Cu1 Cu4 Cu3 63.08(3) . .
Cu2 Cu4 Cu3 60.81(3) . .
I1 Cu4 Cu3 58.42(2) . .
Cu3 I1 Cu4 61.08(2) . .
Cu3 I1 Cu1 63.48(2) . .
Cu4 I1 Cu1 59.29(2) . .
Cu3 I2 Cu1 63.81(2) . .
Cu3 I2 Cu2 61.31(3) . .
Cu1 I2 Cu2 60.17(2) . .
Cu4 I3 Cu3 61.72(2) . .
Cu4 I3 Cu2 60.17(2) . .
Cu3 I3 Cu2 60.96(3) . .
Cu4 I4 Cu2 61.11(3) . .
Cu4 I4 Cu1 60.49(3) . .
Cu2 I4 Cu1 60.47(3) . .
C1 S1 C2 103.0(3) . .
C1 S1 Cu4 106.7(3) . 2_544
C2 S1 Cu4 103.8(2) . 2_544
C1 S1 Cu3 110.8(2) . .
C2 S1 Cu3 107.5(2) . .
Cu4 S1 Cu3 123.07(6) 2_544 .
C8 S2 C5 101.3(4) . .
C8 S2 Cu2 105.2(3) . .
C5 S2 Cu2 103.5(2) . .
C9 S3 C12 98.8(5) . .
C9 S3 Cu1 105.2(2) . .
C12 S3 Cu1 105.3(3) . .

loop_
_geom_bond_atom_site_label_1
_geom_bond_atom_site_label_2
_geom_bond_distance
_geom_bond_site_symmetry_2
C1 S1 1.783(6) .
C1 H1 0.9700 .
C1 H2 0.9700 .
C1 H3 0.9700 .
C2 C3 1.521(8) .
C2 S1 1.809(6) .
C2 H9 0.9800 .
C2 H10 0.9800 .
C3 C4 1.528(9) .
C3 H4 0.9800 .
C3 H5 0.9800 .
C4 H6 0.9700 .
C4 H7 0.9700 .
C4 H8 0.9700 .
C5 C6 1.489(10) .
C5 S2 1.817(7) .
C5 H16 0.9800 .
C5 H17 0.9800 .
C6 C7 1.504(12) .
C6 H14 0.9800 .
C6 H15 0.9800 .
C7 H11 0.9700 .
C7 H12 0.9700 .
C7 H13 0.9700 .
C8 S2 1.799(8) .
C8 H18 0.9700 .
C8 H19 0.9700 .
C8 H20 0.9700 .
C9 C10 1.498(12) .
C9 S3 1.798(8) .
C9 H21 0.9800 .
C9 H27 0.9800 .
C10 C11 1.525(14) .
C10 H22 0.9800 .
C10 H26 0.9800 .
C11 H23 0.9700 .
C11 H24 0.9700 .
C11 H25 0.9700 .
C12 S3 1.798(10) .
C12 H28 0.9700 .
C12 H29 0.9700 .
C12 H30 0.9700 .
Cu1 S3 2.3135(18) .
Cu1 I2 2.6827(9) .
Cu1 Cu4 2.6894(11) .
Cu1 Cu2 2.6982(11) .
Cu1 I4 2.7012(9) .
Cu1 I1 2.7302(10) .
Cu1 Cu3 2.8307(10) .
Cu2 S2 2.2913(19) .
Cu2 I4 2.6563(9) .
Cu2 Cu4 2.6910(11) .
Cu2 I2 2.6998(10) .
Cu2 I3 2.7300(10) .
Cu2 Cu3 2.7398(11) .
Cu3 S1 2.3251(15) .
Cu3 I1 2.6493(8) .
Cu3 I3 2.6707(8) .
Cu3 I2 2.6734(8) .
Cu3 Cu4 2.7221(10) .
Cu4 S1 2.3100(15) 2_554
Cu4 I3 2.6357(8) .
Cu4 I4 2.6368(9) .
Cu4 I1 2.7066(8) .
S1 Cu4 2.3100(15) 2_544

loop_
_geom_torsion_atom_site_label_1
_geom_torsion_atom_site_label_2
_geom_torsion_atom_site_label_3
_geom_torsion_atom_site_label_4
_geom_torsion
_geom_torsion_site_symmetry_1
_geom_torsion_site_symmetry_4
S1 C2 C3 C4 -171.9(5) . .
S2 C5 C6 C7 -177.7(7) . .
S3 C9 C10 C11 174.0(6) . .
S3 Cu1 Cu2 S2 11.58(17) . .
I2 Cu1 Cu2 S2 -67.74(11) . .
Cu4 Cu1 Cu2 S2 154.47(11) . .
I4 Cu1 Cu2 S2 85.24(11) . .
I1 Cu1 Cu2 S2 -167.55(10) . .
Cu3 Cu1 Cu2 S2 -135.91(11) . .
S3 Cu1 Cu2 I4 -73.67(11) . .
I2 Cu1 Cu2 I4 -152.99(3) . .
Cu4 Cu1 Cu2 I4 69.23(3) . .
I1 Cu1 Cu2 I4 107.20(3) . .
Cu3 Cu1 Cu2 I4 138.85(3) . .
S3 Cu1 Cu2 Cu4 -142.89(12) . .
I2 Cu1 Cu2 Cu4 137.79(3) . .
I4 Cu1 Cu2 Cu4 -69.23(3) . .
I1 Cu1 Cu2 Cu4 37.98(3) . .
Cu3 Cu1 Cu2 Cu4 69.62(3) . .
S3 Cu1 Cu2 I2 79.32(11) . .
Cu4 Cu1 Cu2 I2 -137.79(3) . .
I4 Cu1 Cu2 I2 152.99(3) . .
I1 Cu1 Cu2 I2 -99.81(3) . .
Cu3 Cu1 Cu2 I2 -68.16(3) . .
S3 Cu1 Cu2 I3 -175.47(11) . .
I2 Cu1 Cu2 I3 105.21(3) . .
Cu4 Cu1 Cu2 I3 -32.58(3) . .
I4 Cu1 Cu2 I3 -101.80(3) . .
I1 Cu1 Cu2 I3 5.40(5) . .
Cu3 Cu1 Cu2 I3 37.04(3) . .
S3 Cu1 Cu2 Cu3 147.48(12) . .
I2 Cu1 Cu2 Cu3 68.16(3) . .
Cu4 Cu1 Cu2 Cu3 -69.62(3) . .
I4 Cu1 Cu2 Cu3 -138.85(3) . .
I1 Cu1 Cu2 Cu3 -31.65(3) . .
S2 Cu2 Cu3 S1 -6.00(14) . .
I4 Cu2 Cu3 S1 174.23(7) . .
Cu4 Cu2 Cu3 S1 142.92(8) . .
Cu1 Cu2 Cu3 S1 -147.89(8) . .
I2 Cu2 Cu3 S1 -78.61(8) . .
I3 Cu2 Cu3 S1 74.09(8) . .
S2 Cu2 Cu3 I1 174.86(9) . .
I4 Cu2 Cu3 I1 -4.91(5) . .
Cu4 Cu2 Cu3 I1 -36.22(3) . .
Cu1 Cu2 Cu3 I1 32.97(3) . .
I2 Cu2 Cu3 I1 102.25(3) . .
I3 Cu2 Cu3 I1 -105.05(3) . .
S2 Cu2 Cu3 I3 -80.09(9) . .
I4 Cu2 Cu3 I3 100.14(4) . .
Cu4 Cu2 Cu3 I3 68.83(3) . .
Cu1 Cu2 Cu3 I3 138.02(3) . .
I2 Cu2 Cu3 I3 -152.70(3) . .
S2 Cu2 Cu3 I2 72.61(9) . .
I4 Cu2 Cu3 I2 -107.16(4) . .
Cu4 Cu2 Cu3 I2 -138.47(3) . .
Cu1 Cu2 Cu3 I2 -69.28(3) . .
I3 Cu2 Cu3 I2 152.70(3) . .
S2 Cu2 Cu3 Cu4 -148.92(10) . .
I4 Cu2 Cu3 Cu4 31.31(3) . .
Cu1 Cu2 Cu3 Cu4 69.19(3) . .
I2 Cu2 Cu3 Cu4 138.47(3) . .
I3 Cu2 Cu3 Cu4 -68.83(3) . .
S2 Cu2 Cu3 Cu1 141.89(10) . .
I4 Cu2 Cu3 Cu1 -37.88(3) . .
Cu4 Cu2 Cu3 Cu1 -69.19(3) . .
I2 Cu2 Cu3 Cu1 69.28(3) . .
I3 Cu2 Cu3 Cu1 -138.02(3) . .
S3 Cu1 Cu3 S1 -3.25(16) . .
I2 Cu1 Cu3 S1 71.13(9) . .
Cu4 Cu1 Cu3 S1 -145.80(10) . .
Cu2 Cu1 Cu3 S1 143.08(10) . .
I4 Cu1 Cu3 S1 179.20(8) . .
I1 Cu1 Cu3 S1 -73.64(9) . .
S3 Cu1 Cu3 I1 70.39(11) . .
I2 Cu1 Cu3 I1 144.77(3) . .
Cu4 Cu1 Cu3 I1 -72.16(3) . .
Cu2 Cu1 Cu3 I1 -143.28(3) . .
I4 Cu1 Cu3 I1 -107.17(3) . .
S3 Cu1 Cu3 I3 176.19(11) . .
I2 Cu1 Cu3 I3 -109.42(3) . .
Cu4 Cu1 Cu3 I3 33.64(3) . .
Cu2 Cu1 Cu3 I3 -37.47(3) . .
I4 Cu1 Cu3 I3 -1.36(4) . .
I1 Cu1 Cu3 I3 105.80(3) . .
S3 Cu1 Cu3 I2 -74.38(11) . .
Cu4 Cu1 Cu3 I2 143.07(3) . .
Cu2 Cu1 Cu3 I2 71.95(3) . .
I4 Cu1 Cu3 I2 108.06(3) . .
I1 Cu1 Cu3 I2 -144.77(3) . .
S3 Cu1 Cu3 Cu4 142.55(12) . .
I2 Cu1 Cu3 Cu4 -143.07(3) . .
Cu2 Cu1 Cu3 Cu4 -71.12(3) . .
I4 Cu1 Cu3 Cu4 -35.01(3) . .
I1 Cu1 Cu3 Cu4 72.16(3) . .
S3 Cu1 Cu3 Cu2 -146.33(12) . .
I2 Cu1 Cu3 Cu2 -71.95(3) . .
Cu4 Cu1 Cu3 Cu2 71.12(3) . .
I4 Cu1 Cu3 Cu2 36.11(3) . .
I1 Cu1 Cu3 Cu2 143.28(3) . .
S3 Cu1 Cu4 S1 -2.27(15) . 2_554
I2 Cu1 Cu4 S1 175.47(7) . 2_554
Cu2 Cu1 Cu4 S1 -146.73(8) . 2_554
I4 Cu1 Cu4 S1 -76.90(7) . 2_554
I1 Cu1 Cu4 S1 76.00(7) . 2_554
Cu3 Cu1 Cu4 S1 143.11(8) . 2_554
S3 Cu1 Cu4 I3 179.17(10) . .
I2 Cu1 Cu4 I3 -3.10(5) . .
Cu2 Cu1 Cu4 I3 34.70(3) . .
I4 Cu1 Cu4 I3 104.53(3) . .
I1 Cu1 Cu4 I3 -102.56(3) . .
Cu3 Cu1 Cu4 I3 -35.45(3) . .
S3 Cu1 Cu4 I4 74.64(11) . .
I2 Cu1 Cu4 I4 -107.63(3) . .
Cu2 Cu1 Cu4 I4 -69.83(3) . .
I1 Cu1 Cu4 I4 152.91(3) . .
Cu3 Cu1 Cu4 I4 -139.98(3) . .
S3 Cu1 Cu4 Cu2 144.46(11) . .
I2 Cu1 Cu4 Cu2 -37.80(3) . .
I4 Cu1 Cu4 Cu2 69.83(3) . .
I1 Cu1 Cu4 Cu2 -137.26(3) . .
Cu3 Cu1 Cu4 Cu2 -70.16(3) . .
S3 Cu1 Cu4 I1 -78.27(11) . .
I2 Cu1 Cu4 I1 99.46(3) . .
Cu2 Cu1 Cu4 I1 137.26(3) . .
I4 Cu1 Cu4 I1 -152.91(3) . .
Cu3 Cu1 Cu4 I1 67.11(3) . .
S3 Cu1 Cu4 Cu3 -145.38(11) . .
I2 Cu1 Cu4 Cu3 32.35(3) . .
Cu2 Cu1 Cu4 Cu3 70.16(3) . .
I4 Cu1 Cu4 Cu3 139.98(3) . .
I1 Cu1 Cu4 Cu3 -67.11(3) . .
S2 Cu2 Cu4 S1 -12.41(17) . 2_554
I4 Cu2 Cu4 S1 65.37(9) . 2_554
Cu1 Cu2 Cu4 S1 137.05(10) . 2_554
I2 Cu2 Cu4 S1 174.44(8) . 2_554
I3 Cu2 Cu4 S1 -79.80(9) . 2_554
Cu3 Cu2 Cu4 S1 -149.07(10) . 2_554
S2 Cu2 Cu4 I3 67.38(12) . .
I4 Cu2 Cu4 I3 145.17(3) . .
Cu1 Cu2 Cu4 I3 -143.15(4) . .
I2 Cu2 Cu4 I3 -105.77(3) . .
Cu3 Cu2 Cu4 I3 -69.28(2) . .
S2 Cu2 Cu4 I4 -77.78(12) . .
Cu1 Cu2 Cu4 I4 71.68(3) . .
I2 Cu2 Cu4 I4 109.07(3) . .
I3 Cu2 Cu4 I4 -145.17(3) . .
Cu3 Cu2 Cu4 I4 145.56(3) . .
S2 Cu2 Cu4 Cu1 -149.46(13) . .
I4 Cu2 Cu4 Cu1 -71.68(3) . .
I2 Cu2 Cu4 Cu1 37.39(3) . .
I3 Cu2 Cu4 Cu1 143.15(4) . .
Cu3 Cu2 Cu4 Cu1 73.88(3) . .
S2 Cu2 Cu4 I1 171.94(11) . .
I4 Cu2 Cu4 I1 -110.28(3) . .
Cu1 Cu2 Cu4 I1 -38.60(3) . .
I2 Cu2 Cu4 I1 -1.21(4) . .
I3 Cu2 Cu4 I1 104.56(3) . .
Cu3 Cu2 Cu4 I1 35.28(3) . .
S2 Cu2 Cu4 Cu3 136.66(12) . .
I4 Cu2 Cu4 Cu3 -145.56(3) . .
Cu1 Cu2 Cu4 Cu3 -73.88(3) . .
I2 Cu2 Cu4 Cu3 -36.49(3) . .
I3 Cu2 Cu4 Cu3 69.28(2) . .
S1 Cu3 Cu4 S1 11.02(15) . 2_554
I1 Cu3 Cu4 S1 -67.45(8) . 2_554
I3 Cu3 Cu4 S1 80.32(8) . 2_554
I2 Cu3 Cu4 S1 -170.50(7) . 2_554
Cu2 Cu3 Cu4 S1 152.62(8) . 2_554
Cu1 Cu3 Cu4 S1 -138.16(8) . 2_554
S1 Cu3 Cu4 I3 -69.30(8) . .
I1 Cu3 Cu4 I3 -147.77(3) . .
I2 Cu3 Cu4 I3 109.18(3) . .
Cu2 Cu3 Cu4 I3 72.30(3) . .
Cu1 Cu3 Cu4 I3 141.52(3) . .
S1 Cu3 Cu4 I4 -173.46(7) . .
I1 Cu3 Cu4 I4 108.07(3) . .
I3 Cu3 Cu4 I4 -104.16(3) . .
I2 Cu3 Cu4 I4 5.02(4) . .
Cu2 Cu3 Cu4 I4 -31.86(3) . .
Cu1 Cu3 Cu4 I4 37.36(3) . .
S1 Cu3 Cu4 Cu1 149.18(9) . .
I1 Cu3 Cu4 Cu1 70.71(3) . .
I3 Cu3 Cu4 Cu1 -141.52(3) . .
I2 Cu3 Cu4 Cu1 -32.34(3) . .
Cu2 Cu3 Cu4 Cu1 -69.22(3) . .
S1 Cu3 Cu4 Cu2 -141.60(9) . .
I1 Cu3 Cu4 Cu2 139.93(3) . .
I3 Cu3 Cu4 Cu2 -72.30(3) . .
I2 Cu3 Cu4 Cu2 36.87(3) . .
Cu1 Cu3 Cu4 Cu2 69.22(3) . .
S1 Cu3 Cu4 I1 78.47(8) . .
I3 Cu3 Cu4 I1 147.77(3) . .
I2 Cu3 Cu4 I1 -103.06(3) . .
Cu2 Cu3 Cu4 I1 -139.93(3) . .
Cu1 Cu3 Cu4 I1 -70.71(3) . .
S1 Cu3 I1 Cu4 -143.87(5) . .
I3 Cu3 I1 Cu4 -29.32(3) . .
I2 Cu3 I1 Cu4 99.25(3) . .
Cu2 Cu3 I1 Cu4 35.60(3) . .
Cu1 Cu3 I1 Cu4 67.89(3) . .
S1 Cu3 I1 Cu1 148.24(5) . .
I3 Cu3 I1 Cu1 -97.21(3) . .
I2 Cu3 I1 Cu1 31.36(3) . .
Cu4 Cu3 I1 Cu1 -67.89(3) . .
Cu2 Cu3 I1 Cu1 -32.29(3) . .
S1 Cu4 I1 Cu3 146.06(5) 2_554 .
I3 Cu4 I1 Cu3 29.59(3) . .
I4 Cu4 I1 Cu3 -100.97(4) . .
Cu1 Cu4 I1 Cu3 -74.62(3) . .
Cu2 Cu4 I1 Cu3 -36.29(3) . .
S1 Cu4 I1 Cu1 -139.32(5) 2_554 .
I3 Cu4 I1 Cu1 104.21(3) . .
I4 Cu4 I1 Cu1 -26.35(3) . .
Cu2 Cu4 I1 Cu1 38.33(3) . .
Cu3 Cu4 I1 Cu1 74.62(3) . .
S3 Cu1 I1 Cu3 -146.86(7) . .
I2 Cu1 I1 Cu3 -30.71(3) . .
Cu4 Cu1 I1 Cu3 70.60(3) . .
Cu2 Cu1 I1 Cu3 32.62(3) . .
I4 Cu1 I1 Cu3 95.64(3) . .
S3 Cu1 I1 Cu4 142.54(7) . .
I2 Cu1 I1 Cu4 -101.31(3) . .
Cu2 Cu1 I1 Cu4 -37.98(3) . .
I4 Cu1 I1 Cu4 25.04(3) . .
Cu3 Cu1 I1 Cu4 -70.60(3) . .
S1 Cu3 I2 Cu1 -148.71(5) . .
I1 Cu3 I2 Cu1 -31.88(3) . .
I3 Cu3 I2 Cu1 94.88(3) . .
Cu4 Cu3 I2 Cu1 32.20(3) . .
Cu2 Cu3 I2 Cu1 68.73(3) . .
S1 Cu3 I2 Cu2 142.56(5) . .
I1 Cu3 I2 Cu2 -100.60(3) . .
I3 Cu3 I2 Cu2 26.15(3) . .
Cu4 Cu3 I2 Cu2 -36.53(3) . .
Cu1 Cu3 I2 Cu2 -68.73(3) . .
S3 Cu1 I2 Cu3 145.81(7) . .
Cu4 Cu1 I2 Cu3 -32.78(3) . .
Cu2 Cu1 I2 Cu3 -70.45(3) . .
I4 Cu1 I2 Cu3 -95.65(3) . .
I1 Cu1 I2 Cu3 30.31(3) . .
S3 Cu1 I2 Cu2 -143.75(7) . .
Cu4 Cu1 I2 Cu2 37.67(3) . .
I4 Cu1 I2 Cu2 -25.20(3) . .
I1 Cu1 I2 Cu2 100.76(3) . .
Cu3 Cu1 I2 Cu2 70.45(3) . .
S2 Cu2 I2 Cu3 -139.44(6) . .
I4 Cu2 I2 Cu3 100.42(4) . .
Cu4 Cu2 I2 Cu3 37.05(3) . .
Cu1 Cu2 I2 Cu3 74.56(3) . .
I3 Cu2 I2 Cu3 -24.97(3) . .
S2 Cu2 I2 Cu1 146.00(6) . .
I4 Cu2 I2 Cu1 25.86(3) . .
Cu4 Cu2 I2 Cu1 -37.51(3) . .
I3 Cu2 I2 Cu1 -99.53(4) . .
Cu3 Cu2 I2 Cu1 -74.56(3) . .
S1 Cu4 I3 Cu3 -142.24(5) 2_554 .
I4 Cu4 I3 Cu3 103.26(4) . .
Cu1 Cu4 I3 Cu3 36.76(3) . .
Cu2 Cu4 I3 Cu3 70.91(3) . .
I1 Cu4 I3 Cu3 -29.13(3) . .
S1 Cu4 I3 Cu2 146.84(5) 2_554 .
I4 Cu4 I3 Cu2 32.35(3) . .
Cu1 Cu4 I3 Cu2 -34.15(4) . .
I1 Cu4 I3 Cu2 -100.05(4) . .
Cu3 Cu4 I3 Cu2 -70.91(3) . .
S1 Cu3 I3 Cu4 146.30(5) . .
I1 Cu3 I3 Cu4 29.98(3) . .
I2 Cu3 I3 Cu4 -95.61(3) . .
Cu2 Cu3 I3 Cu4 -69.67(3) . .
Cu1 Cu3 I3 Cu4 -33.39(3) . .
S1 Cu3 I3 Cu2 -144.02(5) . .
I1 Cu3 I3 Cu2 99.66(3) . .
I2 Cu3 I3 Cu2 -25.94(3) . .
Cu4 Cu3 I3 Cu2 69.67(3) . .
Cu1 Cu3 I3 Cu2 36.28(3) . .
S2 Cu2 I3 Cu4 -151.11(7) . .
I4 Cu2 I3 Cu4 -31.24(3) . .
Cu1 Cu2 I3 Cu4 33.24(3) . .
I2 Cu2 I3 Cu4 97.25(4) . .
Cu3 Cu2 I3 Cu4 72.17(3) . .
S2 Cu2 I3 Cu3 136.73(6) . .
I4 Cu2 I3 Cu3 -103.41(3) . .
Cu4 Cu2 I3 Cu3 -72.17(3) . .
Cu1 Cu2 I3 Cu3 -38.93(3) . .
I2 Cu2 I3 Cu3 25.09(3) . .
S1 Cu4 I4 Cu2 -150.49(5) 2_554 .
I3 Cu4 I4 Cu2 -33.01(3) . .
Cu1 Cu4 I4 Cu2 70.46(3) . .
I1 Cu4 I4 Cu2 96.77(4) . .
Cu3 Cu4 I4 Cu2 32.22(3) . .
S1 Cu4 I4 Cu1 139.05(5) 2_554 .
I3 Cu4 I4 Cu1 -103.47(4) . .
Cu2 Cu4 I4 Cu1 -70.46(3) . .
I1 Cu4 I4 Cu1 26.31(3) . .
Cu3 Cu4 I4 Cu1 -38.24(3) . .
S2 Cu2 I4 Cu4 148.47(7) . .
Cu1 Cu2 I4 Cu4 -70.49(3) . .
I2 Cu2 I4 Cu4 -96.07(4) . .
I3 Cu2 I4 Cu4 30.91(3) . .
Cu3 Cu2 I4 Cu4 -31.70(3) . .
S2 Cu2 I4 Cu1 -141.05(7) . .
Cu4 Cu2 I4 Cu1 70.49(3) . .
I2 Cu2 I4 Cu1 -25.59(3) . .
I3 Cu2 I4 Cu1 101.40(4) . .
Cu3 Cu2 I4 Cu1 38.79(3) . .
S3 Cu1 I4 Cu4 -143.39(6) . .
I2 Cu1 I4 Cu4 97.05(4) . .
Cu2 Cu1 I4 Cu4 71.49(3) . .
I1 Cu1 I4 Cu4 -25.41(3) . .
Cu3 Cu1 I4 Cu4 35.20(3) . .
S3 Cu1 I4 Cu2 145.12(7) . .
I2 Cu1 I4 Cu2 25.56(3) . .
Cu4 Cu1 I4 Cu2 -71.49(3) . .
I1 Cu1 I4 Cu2 -96.91(4) . .
Cu3 Cu1 I4 Cu2 -36.29(3) . .
C3 C2 S1 C1 -63.1(5) . .
C3 C2 S1 Cu4 -174.2(4) . 2_544
C3 C2 S1 Cu3 54.0(5) . .
I1 Cu3 S1 C1 -97.2(3) . .
I3 Cu3 S1 C1 143.7(3) . .
I2 Cu3 S1 C1 20.8(3) . .
Cu4 Cu3 S1 C1 -160.7(3) . .
Cu2 Cu3 S1 C1 83.7(3) . .
Cu1 Cu3 S1 C1 -36.8(3) . .
I1 Cu3 S1 C2 151.0(2) . .
I3 Cu3 S1 C2 31.9(2) . .
I2 Cu3 S1 C2 -91.0(2) . .
Cu4 Cu3 S1 C2 87.5(2) . .
Cu2 Cu3 S1 C2 -28.1(2) . .
Cu1 Cu3 S1 C2 -148.6(2) . .
I1 Cu3 S1 Cu4 30.73(8) . 2_544
I3 Cu3 S1 Cu4 -88.37(7) . 2_544
I2 Cu3 S1 Cu4 148.74(6) . 2_544
Cu4 Cu3 S1 Cu4 -32.79(13) . 2_544
Cu2 Cu3 S1 Cu4 -148.42(6) . 2_544
Cu1 Cu3 S1 Cu4 91.08(11) . 2_544
C6 C5 S2 C8 -65.2(8) . .
C6 C5 S2 Cu2 -174.0(6) . .
I4 Cu2 S2 C8 -170.1(3) . .
Cu4 Cu2 S2 C8 -106.4(4) . .
Cu1 Cu2 S2 C8 121.8(4) . .
I2 Cu2 S2 C8 66.9(3) . .
I3 Cu2 S2 C8 -51.2(4) . .
Cu3 Cu2 S2 C8 10.2(4) . .
I4 Cu2 S2 C5 -64.2(3) . .
Cu4 Cu2 S2 C5 -0.5(3) . .
Cu1 Cu2 S2 C5 -132.3(3) . .
I2 Cu2 S2 C5 172.8(3) . .
I3 Cu2 S2 C5 54.6(3) . .
Cu3 Cu2 S2 C5 116.0(3) . .
C10 C9 S3 C12 175.3(6) . .
C10 C9 S3 Cu1 -76.1(5) . .
I2 Cu1 S3 C9 -138.0(3) . .
Cu4 Cu1 S3 C9 39.7(3) . .
Cu2 Cu1 S3 C9 158.0(3) . .
I4 Cu1 S3 C9 98.9(3) . .
I1 Cu1 S3 C9 -22.9(3) . .
Cu3 Cu1 S3 C9 -78.7(3) . .
I2 Cu1 S3 C12 -34.2(4) . .
Cu4 Cu1 S3 C12 143.5(4) . .
Cu2 Cu1 S3 C12 -98.2(4) . .
I4 Cu1 S3 C12 -157.3(4) . .
I1 Cu1 S3 C12 80.9(4) . .
Cu3 Cu1 S3 C12 25.1(5) . .
